data_9000331
loop_
_publ_author_name
'Cameron, M.'
'Sueno, S.'
'Prewitt, C. T.'
'Papike, J. J.'

_publ_section_title
;High-temperature crystal chemistry of acmite, diopside, hedenbergite,
 jadeite, spodumene, and ureyite T = 24 C pyroxene
;
_journal_name_full 'American Mineralogist'
_journal_page_first 594
_journal_page_last 618
_journal_volume 58
_journal_year 1973
_chemical_formula_sum 'Ca Mg O6 Si2'
_chemical_name_mineral Diopside
_space_group_crystal_system monoclinic
_space_group_IT_number 15
_space_group_name_Hall '-C 2yc'
_space_group_name_H-M_alt 'C 1 2/c 1'
_symmetry_space_group_name_H-M 'C 1 2/c 1'
_cell_angle_alpha 90
_cell_angle_beta 105.63
_cell_angle_gamma 90
_cell_formula_units_Z 4
_cell_length_a 9.745
_cell_length_b 8.899
_cell_length_c 5.251
_cell_volume 438.532
_database_code_amcsd 0000340
_diffrn_ambient_temperature 297.15
_exptl_crystal_density_diffrn 3.280
_cod_original_formula_sum 'Si2 Mg Ca O6'
_cod_database_code 9000331

loop_
_space_group_symop_id
_space_group_symop_operation_xyz
1 x,y,z
2 1/2+x,1/2+y,z
3 x,-y,1/2+z
4 1/2+x,1/2-y,1/2+z
5 -x,y,1/2-z
6 1/2-x,1/2+y,1/2-z
7 -x,-y,-z
8 1/2-x,1/2-y,-z

loop_
_atom_site_aniso_label
_atom_site_aniso_U_11
_atom_site_aniso_U_22
_atom_site_aniso_U_33
_atom_site_aniso_U_12
_atom_site_aniso_U_13
_atom_site_aniso_U_23
Si 0.00245 0.00285 0.00332 -0.00013 0.00060 -0.00023
Mg1 0.00335 0.00301 0.00319 0.00000 0.00022 0.00000
Ca2 0.00803 0.00461 0.00549 0.00000 -0.00079 0.00000
O1 0.00272 0.00501 0.00460 0.00025 0.00026 0.00039
O2 0.00674 0.00381 0.00644 -0.00233 0.00070 -0.00021
O3 0.00410 0.00614 0.00442 0.00000 0.00125 -0.00157

loop_
_atom_site_label
_atom_site_fract_x
_atom_site_fract_y
_atom_site_fract_z
Si 0.28620 0.09330 0.22930
Mg1 0.00000 0.90820 0.25000
Ca2 0.00000 0.30150 0.25000
O1 0.11560 0.08730 0.14220
O2 0.36110 0.25000 0.31800
O3 0.35050 0.01760 0.99530

loop_
_cod_related_entry_id
_cod_related_entry_database
_cod_related_entry_code
1 AMCSD 0000340
